data_7104148
loop_
_publ_author_name
'Dhudshia, Bhartesh'
'Cooper, Benjamin F T'
'Macdonald, Charles L B'
'Thadani, Avinash N'

_publ_section_title
;
 The asymmetric total synthesis of (-)-securinine.
;
_journal_issue 4
_journal_name_full 'Chemical communications (Cambridge, England)'
_journal_page_first 463
_journal_page_last 465
_journal_paper_doi 10.1039/b816576a
_journal_volume 34
_journal_year 2009
_chemical_absolute_configuration syn
_chemical_formula_moiety 'C13 H15 N O2'
_chemical_formula_sum 'C13 H15 N O2'
_chemical_formula_weight 217.26
_chemical_name_common securinine
_space_group_IT_number 19
_symmetry_cell_setting orthorhombic
_symmetry_space_group_name_Hall 'P 2ac 2ab'
_symmetry_space_group_name_H-M 'P 21 21 21'
_atom_sites_solution_hydrogens geom
_atom_sites_solution_primary direct
_atom_sites_solution_secondary difmap
_audit_creation_method SHELXL-97
_cell_angle_alpha 90.00
_cell_angle_beta 90.00
_cell_angle_gamma 90.00
_cell_formula_units_Z 4
_cell_length_a 6.9876(10)
_cell_length_b 9.3485(13)
_cell_length_c 16.411(2)
_cell_measurement_reflns_used 5852
_cell_measurement_temperature 173(2)
_cell_measurement_theta_max 28.13
_cell_measurement_theta_min 2.48
_cell_volume 1072.0(3)
_computing_cell_refinement 'Bruker SMART'
_computing_data_collection 'Bruker SMART'
_computing_data_reduction 'Bruker SAINT'
_computing_molecular_graphics 'Bruker SHELXTL'
_computing_publication_material 'Bruker SHELXTL'
_computing_structure_refinement 'SHELXL-97 (Sheldrick, 1997)'
_computing_structure_solution 'Bruker SHELXTL'
_diffrn_ambient_temperature 173(2)
_diffrn_measured_fraction_theta_full 0.983
_diffrn_measured_fraction_theta_max 0.983
_diffrn_measurement_device_type 'CCD area detector'
_diffrn_measurement_method 'phi and omega scans'
_diffrn_radiation_monochromator graphite
_diffrn_radiation_source 'fine-focus sealed tube'
_diffrn_radiation_type MoK\a
_diffrn_radiation_wavelength 0.71073
_diffrn_reflns_av_R_equivalents 0.0355
_diffrn_reflns_av_sigmaI/netI 0.0202
_diffrn_reflns_limit_h_max 8
_diffrn_reflns_limit_h_min -8
_diffrn_reflns_limit_k_max 12
_diffrn_reflns_limit_k_min -11
_diffrn_reflns_limit_l_max 20
_diffrn_reflns_limit_l_min -20
_diffrn_reflns_number 12043
_diffrn_reflns_theta_full 27.50
_diffrn_reflns_theta_max 27.50
_diffrn_reflns_theta_min 2.48
_exptl_absorpt_coefficient_mu 0.091
_exptl_absorpt_correction_T_max 0.991
_exptl_absorpt_correction_T_min 0.864
_exptl_absorpt_correction_type multi-scan
_exptl_absorpt_process_details 'SADABS; Bruker, 2000'
_exptl_crystal_colour colourless
_exptl_crystal_density_diffrn 1.346
_exptl_crystal_density_method 'not measured'
_exptl_crystal_description rod
_exptl_crystal_F_000 464
_exptl_crystal_size_max 0.15
_exptl_crystal_size_mid 0.10
_exptl_crystal_size_min 0.10
_refine_diff_density_max 0.235
_refine_diff_density_min -0.220
_refine_diff_density_rms 0.040
_refine_ls_extinction_method none
_refine_ls_goodness_of_fit_ref 1.041
_refine_ls_hydrogen_treatment constr
_refine_ls_matrix_type full
_refine_ls_number_parameters 145
_refine_ls_number_reflns 1416
_refine_ls_number_restraints 0
_refine_ls_restrained_S_all 1.041
_refine_ls_R_factor_all 0.0425
_refine_ls_R_factor_gt 0.0372
_refine_ls_shift/su_max 0.003
_refine_ls_shift/su_mean 0.001
_refine_ls_structure_factor_coef Fsqd
_refine_ls_weighting_details 'calc w=1/[\s^2^(Fo^2^)+(0.0496P)^2^+0.2324P] where P=(Fo^2^+2Fc^2^)/3'
_refine_ls_weighting_scheme calc
_refine_ls_wR_factor_gt 0.0866
_refine_ls_wR_factor_ref 0.0894
_reflns_number_gt 1284
_reflns_number_total 1416
_reflns_threshold_expression >2sigma(I)
_cod_data_source_file b816576a.txt
_cod_data_source_block p21212a1
_cod_depositor_comments
;
The following automatic conversions were performed:
'_symmetry_cell_setting' value 'Orthorhombic' changed to 'orthorhombic'
according to '/home/saulius/struct/CIF-dictionaries/cif_core.dic'
dictionary named 'cif_core.dic' version 2.4.1 from 2010-06-29.

Automatic conversion script
Id: cif_fix_enum 1527 2010-12-29 10:47:43Z saulius 
;
_cod_database_code 7104148

loop_
_symmetry_equiv_pos_as_xyz
'x, y, z'
'-x+1/2, -y, z+1/2'
'x+1/2, -y+1/2, -z'
'-x, y+1/2, -z+1/2'

loop_
_atom_site_label
_atom_site_type_symbol
_atom_site_fract_x
_atom_site_fract_y
_atom_site_fract_z
_atom_site_U_iso_or_equiv
_atom_site_adp_type
_atom_site_occupancy
_atom_site_symmetry_multiplicity
_atom_site_calc_flag
_atom_site_refinement_flags
_atom_site_disorder_assembly
_atom_site_disorder_group
C1 C 0.3948(3) 0.9108(2) 0.41544(12) 0.0279(4) Uani 1 1 d . . .
C2 C 0.5192(3) 0.7880(2) 0.43137(11) 0.0276(4) Uani 1 1 d . . .
H2 H 0.4980 0.7164 0.4714 0.033 Uiso 1 1 calc R . .
C3 C 0.6664(3) 0.7934(2) 0.38060(11) 0.0234(4) Uani 1 1 d . . .
C4 C 0.8423(3) 0.7133(2) 0.36926(11) 0.0281(4) Uani 1 1 d . . .
H4 H 0.8587 0.6223 0.3941 0.034 Uiso 1 1 calc R . .
C5 C 0.9806(3) 0.7696(2) 0.32335(12) 0.0305(5) Uani 1 1 d . . .
H5 H 1.0965 0.7182 0.3159 0.037 Uiso 1 1 calc R . .
C6 C 0.9563(3) 0.9149(2) 0.28267(12) 0.0277(4) Uani 1 1 d . . .
H6 H 1.0825 0.9616 0.2720 0.033 Uiso 1 1 calc R . .
C7 C 0.8922(3) 0.8358(2) 0.13472(12) 0.0305(5) Uani 1 1 d . . .
H7A H 0.8790 0.7311 0.1421 0.037 Uiso 1 1 calc R . .
H7B H 1.0267 0.8575 0.1205 0.037 Uiso 1 1 calc R . .
C8 C 0.7576(3) 0.8885(3) 0.06780(12) 0.0350(5) Uani 1 1 d . . .
H8A H 0.7830 0.8345 0.0171 0.042 Uiso 1 1 calc R . .
H8B H 0.7836 0.9909 0.0569 0.042 Uiso 1 1 calc R . .
C9 C 0.5472(3) 0.8703(2) 0.09150(12) 0.0338(5) Uani 1 1 d . . .
H9A H 0.5150 0.7672 0.0916 0.041 Uiso 1 1 calc R . .
H9B H 0.4659 0.9177 0.0501 0.041 Uiso 1 1 calc R . .
C10 C 0.5025(3) 0.9336(2) 0.17561(12) 0.0292(5) Uani 1 1 d . . .
H10A H 0.5142 1.0391 0.1741 0.035 Uiso 1 1 calc R . .
H10B H 0.3703 0.9088 0.1921 0.035 Uiso 1 1 calc R . .
C11 C 0.6442(3) 0.8715(2) 0.23515(11) 0.0217(4) Uani 1 1 d . . .
H11 H 0.6327 0.7649 0.2338 0.026 Uiso 1 1 calc R . .
C12 C 0.6442(3) 0.9208(2) 0.32554(11) 0.0217(4) Uani 1 1 d . . .
C13 C 0.8262(3) 1.0100(2) 0.33467(12) 0.0273(4) Uani 1 1 d . . .
H13A H 0.8698 1.0160 0.3920 0.033 Uiso 1 1 calc R . .
H13B H 0.8120 1.1073 0.3116 0.033 Uiso 1 1 calc R . .
N N 0.8370(2) 0.91061(18) 0.20878(10) 0.0252(4) Uani 1 1 d . . .
O1 O 0.4705(2) 0.98724(15) 0.35156(8) 0.0272(3) Uani 1 1 d . . .
O2 O 0.2501(2) 0.94962(19) 0.44842(10) 0.0387(4) Uani 1 1 d . . .

loop_
_atom_site_aniso_label
_atom_site_aniso_U_11
_atom_site_aniso_U_22
_atom_site_aniso_U_33
_atom_site_aniso_U_23
_atom_site_aniso_U_13
_atom_site_aniso_U_12
C1 0.0284(10) 0.0327(11) 0.0226(9) -0.0026(8) 0.0013(9) -0.0060(9)
C2 0.0347(11) 0.0265(10) 0.0217(9) 0.0005(8) 0.0000(9) -0.0041(9)
C3 0.0293(10) 0.0209(9) 0.0201(8) -0.0021(7) -0.0046(8) -0.0034(9)
C4 0.0348(11) 0.0273(9) 0.0221(9) -0.0016(8) -0.0070(9) 0.0060(10)
C5 0.0253(10) 0.0405(12) 0.0258(9) -0.0074(9) -0.0056(9) 0.0096(9)
C6 0.0204(9) 0.0368(11) 0.0258(9) -0.0035(9) 0.0013(8) -0.0022(9)
C7 0.0311(11) 0.0372(12) 0.0232(9) -0.0023(8) 0.0018(9) 0.0080(9)
C8 0.0445(13) 0.0385(12) 0.0219(9) 0.0009(9) 0.0019(10) 0.0104(10)
C9 0.0386(12) 0.0369(12) 0.0258(10) 0.0031(9) -0.0121(10) 0.0060(10)
C10 0.0265(11) 0.0328(10) 0.0282(9) 0.0045(9) -0.0023(9) 0.0055(9)
C11 0.0222(9) 0.0217(9) 0.0213(8) 0.0004(7) 0.0008(8) 0.0015(8)
C12 0.0209(9) 0.0209(8) 0.0234(8) -0.0007(7) 0.0007(8) 0.0016(8)
C13 0.0287(10) 0.0263(10) 0.0268(10) -0.0022(8) 0.0026(9) -0.0064(9)
N 0.0229(8) 0.0308(9) 0.0220(7) -0.0007(7) 0.0015(7) 0.0022(8)
O1 0.0266(7) 0.0267(7) 0.0282(7) 0.0027(6) 0.0071(6) 0.0045(6)
O2 0.0315(8) 0.0489(10) 0.0355(8) 0.0010(8) 0.0113(7) 0.0044(7)

loop_
_atom_type_symbol
_atom_type_description
_atom_type_scat_dispersion_real
_atom_type_scat_dispersion_imag
_atom_type_scat_source
C C 0.0033 0.0000 'International Tables Vol C Tables 4.2.6.8 and 6.1.1.4'
H H 0.0000 0.0000 'International Tables Vol C Tables 4.2.6.8 and 6.1.1.4'
N N 0.0061 0.0000 'International Tables Vol C Tables 4.2.6.8 and 6.1.1.4'
O O 0.0106 0.0000 'International Tables Vol C Tables 4.2.6.8 and 6.1.1.4'

loop_
_geom_angle_atom_site_label_1
_geom_angle_atom_site_label_2
_geom_angle_atom_site_label_3
_geom_angle
_geom_angle_site_symmetry_1
_geom_angle_site_symmetry_3
_geom_angle_publ_flag
O2 C1 O1 120.7(2) . . ?
O2 C1 C2 130.9(2) . . ?
O1 C1 C2 108.38(17) . . ?
C3 C2 C1 108.60(17) . . ?
C3 C2 H2 125.7 . . ?
C1 C2 H2 125.7 . . ?
C2 C3 C4 135.95(18) . . ?
C2 C3 C12 109.17(18) . . ?
C4 C3 C12 114.76(17) . . ?
C5 C4 C3 118.84(19) . . ?
C5 C4 H4 120.6 . . ?
C3 C4 H4 120.6 . . ?
C4 C5 C6 121.26(18) . . ?
C4 C5 H5 119.4 . . ?
C6 C5 H5 119.4 . . ?
N C6 C5 113.60(17) . . ?
N C6 C13 97.99(16) . . ?
C5 C6 C13 109.86(16) . . ?
N C6 H6 111.6 . . ?
C5 C6 H6 111.6 . . ?
C13 C6 H6 111.6 . . ?
N C7 C8 106.40(17) . . ?
N C7 H7A 110.4 . . ?
C8 C7 H7A 110.4 . . ?
N C7 H7B 110.4 . . ?
C8 C7 H7B 110.4 . . ?
H7A C7 H7B 108.6 . . ?
C7 C8 C9 111.88(18) . . ?
C7 C8 H8A 109.2 . . ?
C9 C8 H8A 109.2 . . ?
C7 C8 H8B 109.2 . . ?
C9 C8 H8B 109.2 . . ?
H8A C8 H8B 107.9 . . ?
C8 C9 C10 112.44(19) . . ?
C8 C9 H9A 109.1 . . ?
C10 C9 H9A 109.1 . . ?
C8 C9 H9B 109.1 . . ?
C10 C9 H9B 109.1 . . ?
H9A C9 H9B 107.8 . . ?
C11 C10 C9 107.49(16) . . ?
C11 C10 H10A 110.2 . . ?
C9 C10 H10A 110.2 . . ?
C11 C10 H10B 110.2 . . ?
C9 C10 H10B 110.2 . . ?
H10A C10 H10B 108.5 . . ?
N C11 C10 108.48(15) . . ?
N C11 C12 102.05(15) . . ?
C10 C11 C12 120.30(16) . . ?
N C11 H11 108.5 . . ?
C10 C11 H11 108.5 . . ?
C12 C11 H11 108.5 . . ?
O1 C12 C3 104.62(16) . . ?
O1 C12 C13 116.12(15) . . ?
C3 C12 C13 106.72(16) . . ?
O1 C12 C11 114.49(15) . . ?
C3 C12 C11 109.83(15) . . ?
C13 C12 C11 104.80(15) . . ?
C12 C13 C6 97.03(15) . . ?
C12 C13 H13A 112.4 . . ?
C6 C13 H13A 112.4 . . ?
C12 C13 H13B 112.4 . . ?
C6 C13 H13B 112.4 . . ?
H13A C13 H13B 109.9 . . ?
C7 N C11 111.80(16) . . ?
C7 N C6 123.47(16) . . ?
C11 N C6 106.54(15) . . ?
C1 O1 C12 109.20(16) . . ?

loop_
_geom_bond_atom_site_label_1
_geom_bond_atom_site_label_2
_geom_bond_distance
_geom_bond_site_symmetry_2
_geom_bond_publ_flag
C1 O2 1.203(3) . ?
C1 O1 1.374(2) . ?
C1 C2 1.464(3) . ?
C2 C3 1.324(3) . ?
C2 H2 0.9500 . ?
C3 C4 1.452(3) . ?
C3 C12 1.503(3) . ?
C4 C5 1.334(3) . ?
C4 H4 0.9500 . ?
C5 C6 1.523(3) . ?
C5 H5 0.9500 . ?
C6 N 1.472(3) . ?
C6 C13 1.531(3) . ?
C6 H6 1.0000 . ?
C7 N 1.454(2) . ?
C7 C8 1.528(3) . ?
C7 H7A 0.9900 . ?
C7 H7B 0.9900 . ?
C8 C9 1.530(3) . ?
C8 H8A 0.9900 . ?
C8 H8B 0.9900 . ?
C9 C10 1.534(3) . ?
C9 H9A 0.9900 . ?
C9 H9B 0.9900 . ?
C10 C11 1.508(3) . ?
C10 H10A 0.9900 . ?
C10 H10B 0.9900 . ?
C11 N 1.461(3) . ?
C11 C12 1.553(3) . ?
C11 H11 1.0000 . ?
C12 O1 1.429(2) . ?
C12 C13 1.528(3) . ?
C13 H13A 0.9900 . ?
C13 H13B 0.9900 . ?

loop_
_geom_torsion_atom_site_label_1
_geom_torsion_atom_site_label_2
_geom_torsion_atom_site_label_3
_geom_torsion_atom_site_label_4
_geom_torsion
_geom_torsion_site_symmetry_1
_geom_torsion_site_symmetry_2
_geom_torsion_site_symmetry_3
_geom_torsion_site_symmetry_4
_geom_torsion_publ_flag
O2 C1 C2 C3 -177.7(2) . . . . ?
O1 C1 C2 C3 1.8(2) . . . . ?
C1 C2 C3 C4 174.2(2) . . . . ?
C1 C2 C3 C12 -1.5(2) . . . . ?
C2 C3 C4 C5 -164.2(2) . . . . ?
C12 C3 C4 C5 11.3(2) . . . . ?
C3 C4 C5 C6 -0.4(3) . . . . ?
C4 C5 C6 N -78.0(2) . . . . ?
C4 C5 C6 C13 30.6(3) . . . . ?
N C7 C8 C9 -54.4(3) . . . . ?
C7 C8 C9 C10 51.1(3) . . . . ?
C8 C9 C10 C11 -52.4(2) . . . . ?
C9 C10 C11 N 59.9(2) . . . . ?
C9 C10 C11 C12 176.70(18) . . . . ?
C2 C3 C12 O1 0.8(2) . . . . ?
C4 C3 C12 O1 -175.94(15) . . . . ?
C2 C3 C12 C13 124.36(17) . . . . ?
C4 C3 C12 C13 -52.3(2) . . . . ?
C2 C3 C12 C11 -122.57(17) . . . . ?
C4 C3 C12 C11 60.7(2) . . . . ?
N C11 C12 O1 139.43(15) . . . . ?
C10 C11 C12 O1 19.4(2) . . . . ?
N C11 C12 C3 -103.24(17) . . . . ?
C10 C11 C12 C3 136.75(18) . . . . ?
N C11 C12 C13 11.07(18) . . . . ?
C10 C11 C12 C13 -108.94(19) . . . . ?
O1 C12 C13 C6 -167.30(15) . . . . ?
C3 C12 C13 C6 76.55(18) . . . . ?
C11 C12 C13 C6 -39.93(18) . . . . ?
N C6 C13 C12 53.56(17) . . . . ?
C5 C6 C13 C12 -65.16(19) . . . . ?
C8 C7 N C11 64.9(2) . . . . ?
C8 C7 N C6 -165.95(18) . . . . ?
C10 C11 N C7 -70.09(19) . . . . ?
C12 C11 N C7 161.94(15) . . . . ?
C10 C11 N C6 152.31(16) . . . . ?
C12 C11 N C6 24.34(18) . . . . ?
C5 C6 N C7 -65.8(2) . . . . ?
C13 C6 N C7 178.34(18) . . . . ?
C5 C6 N C11 65.5(2) . . . . ?
C13 C6 N C11 -50.31(18) . . . . ?
O2 C1 O1 C12 178.25(18) . . . . ?
C2 C1 O1 C12 -1.3(2) . . . . ?
C3 C12 O1 C1 0.37(19) . . . . ?
C13 C12 O1 C1 -116.95(18) . . . . ?
C11 C12 O1 C1 120.64(17) . . . . ?

loop_
_cod_related_entry_id
_cod_related_entry_database
_cod_related_entry_code
1 ChemSpider 391181
